data_9006435
loop_
_publ_author_name
'Hugh-Jones D A'
'Chopelas, A.'
'Angel, R. J.'

_publ_section_title
;
 Tetrahedral compression in (Mg,Fe)SiO3 orthopyroxenes
 Sample: P = 7.50 GPa, synthetic En60 orthopyroxene
;
_journal_name_full 'Physics and Chemistry of Minerals'
_journal_page_first 301
_journal_page_last 310
_journal_paper_doi 10.1007/s002690050042
_journal_volume 24
_journal_year 1997
_chemical_formula_sum 'Fe0.41 Mg0.59 O3 Si'
_chemical_name_mineral Enstatite
_space_group_IT_number 61
_symmetry_space_group_name_Hall '-P 2ac 2ab'
_symmetry_space_group_name_H-M 'P b c a'
_cell_angle_alpha 90
_cell_angle_beta 90
_cell_angle_gamma 90
_cell_length_a 18.035
_cell_length_b 8.682
_cell_length_c 5.1138
_cell_formula_units_Z 16
_cell_volume 800.718
_database_code_amcsd 0008017
_diffrn_ambient_pressure 7.5e+06
_exptl_crystal_density_diffrn 3.760
_cod_original_formula_sum '(Mg.59 Fe.41) Si O3'
_cod_database_code 9006435

loop_
_space_group_symop_operation_xyz
x,y,z
x,1/2-y,1/2+z
-x,1/2+y,1/2-z
1/2-x,1/2+y,z
1/2+x,1/2-y,-z
1/2+x,y,1/2-z
1/2-x,-y,1/2+z
-x,-y,-z

loop_
_atom_site_label
_atom_site_fract_x
_atom_site_fract_y
_atom_site_fract_z
_atom_site_occupancy
_atom_site_U_iso_or_equiv
MgM1 0.37640 0.65760 0.85950 0.59000 0.00291
FeM1 0.37640 0.65760 0.85950 0.41000 0.00291
MgM2 0.37830 0.47970 0.35340 0.59000 0.00266
FeM2 0.37830 0.47970 0.35340 0.41000 0.00266
SiTA 0.27060 0.34340 0.03810 1.00000 0.00304
SiTB 0.47320 0.33740 0.80180 1.00000 0.00355
O1a 0.18340 0.33800 0.02700 1.00000 0.00633
O2a 0.30870 0.50800 0.03800 1.00000 0.00595
O3a 0.30420 0.22730 0.81500 1.00000 0.00317
O1b 0.55960 0.33900 0.80300 1.00000 0.00418
O2b 0.43420 0.48500 0.68800 1.00000 0.00380
O3b 0.44500 0.19210 0.61100 1.00000 0.00443

loop_
_cod_related_entry_id
_cod_related_entry_database
_cod_related_entry_code
1 AMCSD 0008017
